data_4000528
_journal_name_full 'Chemistry of Materials'
_journal_paper_doi 10.1021/cm050412c
_journal_year 2005
_chemical_formula_sum 'Cu8 Sb11.5 Se27 Tl11.5'
_chemical_formula_weight 6390.62
_chemical_name_common 'Thallium Antimony Copper Selenide'
_space_group_IT_number 10
_symmetry_cell_setting monoclinic
_symmetry_space_group_name_Hall '-P 2y'
_symmetry_space_group_name_H-M 'P 1 2/m 1'
_cell_angle_alpha 90.00
_cell_angle_beta 94.422(7)
_cell_angle_gamma 90.00
_cell_formula_units_Z 1
_cell_length_a 14.268(5)
_cell_length_b 4.1374(14)
_cell_length_c 24.942(8)
_cell_measurement_temperature 175(5)
_cell_volume 1468.0(9)
_diffrn_ambient_temperature 175(5)
_exptl_crystal_density_diffrn 7.229
_cod_depositor_comments
;
The following automatic conversions were performed:
'_symmetry_cell_setting' value 'Monoclinic' changed to 'monoclinic'
according to '/home/saulius/struct/CIF-dictionaries/cif_core.dic'
dictionary named 'cif_core.dic' version 2.4.1 from 2010-06-29.

Automatic conversion script
Id: cif_fix_enum 1527 2010-12-29 10:47:43Z saulius 
;
_cod_original_sg_symbol_H-M 'P 2/m'
_cod_original_formula_sum 'Cu8 Sb11.50 Se27 Tl11.50'
_cod_database_code 4000528

loop_
_symmetry_equiv_pos_as_xyz
'x, y, z'
'-x, y, -z'
'-x, -y, -z'
'x, -y, z'

loop_
_atom_site_label
_atom_site_type_symbol
_atom_site_fract_x
_atom_site_fract_y
_atom_site_fract_z
_atom_site_U_iso_or_equiv
_atom_site_adp_type
_atom_site_occupancy
_atom_site_symmetry_multiplicity
_atom_site_calc_flag
_atom_site_refinement_flags
_atom_site_disorder_assembly
_atom_site_disorder_group
Tl1 Tl 0.75947(9) 0.5000 0.17891(5) 0.0174(3) Uani 1 2 d S . .
Tl2 Tl 0.70897(9) 0.0000 0.75107(5) 0.0192(3) Uani 1 2 d S . .
Tl3 Tl 0.88378(8) 0.5000 0.49629(5) 0.0180(3) Uani 1 2 d S . .
Tl4 Tl 0.76716(9) 0.5000 0.04494(5) 0.0213(3) Uani 1 2 d S . .
Tl5 Tl 0.60435(11) 0.0000 0.43965(8) 0.0306(4) Uani 0.75 2 d SP . .
Sb5 Sb 0.60435(11) 0.0000 0.43965(8) 0.0306(4) Uani 0.25 2 d SP . .
Tl6 Tl 0.70564(12) 0.0000 0.88537(7) 0.0283(4) Uani 0.75 2 d SP . .
Sb6 Sb 0.70564(12) 0.0000 0.88537(7) 0.0283(4) Uani 0.25 2 d SP . .
Tl7 Tl 0.95845(16) 0.0000 0.77353(11) 0.0374(6) Uani 0.25 2 d SP . .
Sb7 Sb 0.95845(16) 0.0000 0.77353(11) 0.0374(6) Uani 0.75 2 d SP . .
Sb1 Sb 0.55997(15) 0.5000 0.29524(9) 0.0179(5) Uani 1 2 d S . .
Sb2 Sb 0.65856(14) 0.5000 0.59818(9) 0.0178(5) Uani 1 2 d S . .
Sb3 Sb 0.97316(16) 0.5000 0.92166(10) 0.0312(7) Uani 1 2 d S . .
Sb4 Sb 0.5000 0.0000 0.0000 0.0150(7) Uani 1 4 d S . .
Sb8 Sb 0.83761(14) 0.0000 0.34159(9) 0.0139(5) Uani 1 2 d S . .
Cu1 Cu 0.8565(3) 0.0000 0.62871(18) 0.0208(10) Uani 1 2 d S . .
Cu2 Cu 0.0285(3) 0.5000 0.36042(16) 0.0159(9) Uani 1 2 d S . .
Cu3 Cu 0.5316(3) 0.5000 0.11457(17) 0.0174(9) Uani 1 2 d S . .
Cu4 Cu 0.5325(3) 0.0000 0.17904(16) 0.0177(9) Uani 1 2 d S . .
Se1 Se 0.7423(2) 0.0000 0.54070(13) 0.0145(7) Uani 1 2 d S . .
Se2 Se 0.98985(19) 0.0000 0.41109(12) 0.0098(6) Uani 1 2 d S . .
Se3 Se 0.45057(19) 0.5000 0.20508(12) 0.0109(7) Uani 1 2 d S . .
Se4 Se 0.8550(2) 0.5000 0.83849(14) 0.0201(8) Uani 1 2 d S . .
Se5 Se 1.0777(2) 0.0000 0.86470(14) 0.0164(7) Uani 1 2 d S . .
Se6 Se 0.6197(2) 0.0000 0.09743(12) 0.0104(6) Uani 1 2 d S . .
Se7 Se 0.8714(2) 0.0000 0.97005(14) 0.0202(7) Uani 1 2 d S . .
Se8 Se 0.5606(2) 0.0000 0.65566(14) 0.0173(7) Uani 1 2 d S . .
Se9 Se 0.7478(2) 0.5000 0.38909(14) 0.0189(7) Uani 1 2 d S . .
Se10 Se 0.9334(2) 0.5000 0.27190(14) 0.0231(8) Uani 1 2 d S . .
Se11 Se 0.6665(2) 0.0000 0.25644(12) 0.0130(7) Uani 1 2 d S . .
Se12 Se 0.8058(2) 0.5000 0.67168(13) 0.0123(7) Uani 1 2 d S . .
Se13 Se 0.6089(3) 0.5000 0.95373(15) 0.0287(9) Uani 1 2 d S . .
Se14 Se 0.5000 0.5000 0.5000 0.0360(15) Uani 1 4 d S . .
